data_2207469
loop_
_publ_author_name
'Artur Sikorski'
'Karol Krzymi\'nski'
'Agata Bia\/lo\'nska'
'Tadeusz Lis'
'Jerzy B\/la\.zejowski'

_publ_section_title
;
 2,6-Diiodophenyl acridine-9-carboxylate
;
_journal_coeditor_code CF2003
_journal_issue 12
_journal_name_full 'Acta Crystallographica Section E'
_journal_page_first o4355
_journal_page_last o4357
_journal_paper_doi 10.1107/S1600536805038729
_journal_volume 61
_journal_year 2005
_chemical_formula_iupac 'C20 H11 I2 N O2'
_chemical_formula_moiety 'C20 H11 I2 N O2'
_chemical_formula_sum 'C20 H11 I2 N O2'
_chemical_formula_weight 551.10
_chemical_name_systematic
;
2,5-diiodophenyl acridine-9-carboxylate
;
_space_group_IT_number 61
_symmetry_cell_setting orthorhombic
_symmetry_space_group_name_Hall '-P 2ac 2ab'
_symmetry_space_group_name_H-M 'P b c a'
_atom_sites_solution_hydrogens geom
_atom_sites_solution_primary direct
_atom_sites_solution_secondary difmap
_cell_angle_alpha 90.00
_cell_angle_beta 90.00
_cell_angle_gamma 90.00
_cell_formula_units_Z 8
_cell_length_a 9.297(3)
_cell_length_b 15.673(5)
_cell_length_c 24.329(9)
_cell_measurement_reflns_used 15550
_cell_measurement_temperature 100(2)
_cell_measurement_theta_max 27.75
_cell_measurement_theta_min 3.05
_cell_volume 3545(2)
_computing_cell_refinement 'CrysAlis RED (Oxford Diffraction, 2003)'
_computing_data_collection 'CrysAlis CCD (Oxford Diffraction, 2003)'
_computing_data_reduction 'CrysAlis RED'
_computing_molecular_graphics 'ORTEPII (Johnson, 1976)'
_computing_publication_material 'SHELXL97 and PLATON (Spek, 2003)'
_computing_structure_refinement 'SHELXL97 (Sheldrick, 1997)'
_computing_structure_solution 'SHELXS97 (Sheldrick, 1997)'
_diffrn_ambient_temperature 100(2)
_diffrn_measured_fraction_theta_full 0.989
_diffrn_measured_fraction_theta_max 0.989
_diffrn_measurement_device_type 'Kuma KM-4-CCD'
_diffrn_measurement_method \w
_diffrn_radiation_monochromator graphite
_diffrn_radiation_source 'fine-focus sealed tube'
_diffrn_radiation_type MoK\a
_diffrn_radiation_wavelength 0.71073
_diffrn_reflns_av_R_equivalents 0.0632
_diffrn_reflns_av_sigmaI/netI 0.0469
_diffrn_reflns_limit_h_max 11
_diffrn_reflns_limit_h_min -12
_diffrn_reflns_limit_k_max 20
_diffrn_reflns_limit_k_min -20
_diffrn_reflns_limit_l_max 28
_diffrn_reflns_limit_l_min -31
_diffrn_reflns_number 24568
_diffrn_reflns_theta_full 27.75
_diffrn_reflns_theta_max 27.75
_diffrn_reflns_theta_min 3.05
_diffrn_standards_number 0
_exptl_absorpt_coefficient_mu 3.561
_exptl_absorpt_correction_T_max 0.752
_exptl_absorpt_correction_T_min 0.194
_exptl_absorpt_correction_type analytical
_exptl_absorpt_process_details '(CrysAlis RED; Oxford Diffraction, 2003)'
_exptl_crystal_colour yellow
_exptl_crystal_density_diffrn 2.065
_exptl_crystal_density_method 'not measured'
_exptl_crystal_description plate
_exptl_crystal_F_000 2080
_exptl_crystal_size_max 0.50
_exptl_crystal_size_mid 0.40
_exptl_crystal_size_min 0.08
_refine_diff_density_max 2.10
_refine_diff_density_min -0.72
_refine_ls_extinction_method none
_refine_ls_goodness_of_fit_ref 1.020
_refine_ls_hydrogen_treatment constr
_refine_ls_matrix_type full
_refine_ls_number_parameters 226
_refine_ls_number_reflns 4128
_refine_ls_number_restraints 0
_refine_ls_restrained_S_all 1.020
_refine_ls_R_factor_all 0.0694
_refine_ls_R_factor_gt 0.0381
_refine_ls_shift/su_max 0.001
_refine_ls_shift/su_mean 0.000
_refine_ls_structure_factor_coef Fsqd
_refine_ls_weighting_details 'calc w=1/[\s^2^(Fo^2^)+(0.0484P)^2^] where P=(Fo^2^+2Fc^2^)/3'
_refine_ls_weighting_scheme calc
_refine_ls_wR_factor_gt 0.0879
_refine_ls_wR_factor_ref 0.0955
_reflns_number_gt 2824
_reflns_number_total 4128
_reflns_threshold_expression I>2\s(I)
_cod_data_source_file cf2003.cif
_cod_data_source_block I
_cod_database_code 2207469

loop_
_symmetry_equiv_pos_as_xyz
'x, y, z'
'-x+1/2, -y, z+1/2'
'-x, y+1/2, -z+1/2'
'x+1/2, -y+1/2, -z'
'-x, -y, -z'
'x-1/2, y, -z-1/2'
'x, -y-1/2, z-1/2'
'-x-1/2, y-1/2, z'

loop_
_atom_site_label
_atom_site_fract_x
_atom_site_fract_y
_atom_site_fract_z
_atom_site_U_iso_or_equiv
_atom_site_adp_type
_atom_site_calc_flag
_atom_site_refinement_flags
_atom_site_occupancy
_atom_site_type_symbol
C1 0.4245(4) 0.2819(3) 0.3176(2) 0.0255(11) Uani d . 1 C
H1 0.4139 0.2920 0.3558 0.031 Uiso calc R 1 H
C2 0.3432(5) 0.3252(3) 0.2814(2) 0.0262(11) Uani d . 1 C
H2 0.2743 0.3650 0.2947 0.031 Uiso calc R 1 H
C3 0.3578(5) 0.3130(3) 0.2240(2) 0.0277(12) Uani d . 1 C
H3 0.2994 0.3447 0.1994 0.033 Uiso calc R 1 H
C4 0.4541(5) 0.2566(3) 0.2042(2) 0.0257(11) Uani d . 1 C
H4 0.4635 0.2494 0.1656 0.031 Uiso calc R 1 H
C5 0.8137(5) 0.0440(3) 0.2280(2) 0.0252(11) Uani d . 1 C
H5 0.8194 0.0397 0.1891 0.030 Uiso calc R 1 H
C6 0.8995(4) -0.0056(3) 0.2602(2) 0.0277(11) Uani d . 1 C
H6 0.9643 -0.0447 0.2436 0.033 Uiso calc R 1 H
C7 0.8932(5) 0.0002(3) 0.3178(2) 0.0278(12) Uani d . 1 C
H7 0.9547 -0.0345 0.3396 0.033 Uiso calc R 1 H
C8 0.8003(4) 0.0549(3) 0.3429(2) 0.0249(11) Uani d . 1 C
H8 0.7970 0.0578 0.3819 0.030 Uiso calc R 1 H
C9 0.6118(4) 0.1692(3) 0.33342(19) 0.0204(10) Uani d . 1 C
N10 0.6349(3) 0.1505(2) 0.21782(17) 0.0230(9) Uani d . 1 N
C11 0.5279(4) 0.2201(3) 0.2985(2) 0.0217(11) Uani d . 1 C
C12 0.5424(5) 0.2071(3) 0.2406(2) 0.0229(10) Uani d . 1 C
C13 0.7072(5) 0.1083(3) 0.3108(2) 0.0237(10) Uani d . 1 C
C14 0.7151(5) 0.1028(3) 0.2526(2) 0.0228(10) Uani d . 1 C
C15 0.6008(4) 0.1837(3) 0.3937(2) 0.0220(10) Uani d . 1 C
O16 0.5719(3) 0.10875(18) 0.42094(13) 0.0212(7) Uani d . 1 O
O17 0.6092(3) 0.25119(19) 0.41681(14) 0.0285(8) Uani d . 1 O
C18 0.5311(5) 0.1136(3) 0.4762(2) 0.0243(10) Uani d . 1 C
C19 0.6310(5) 0.1125(3) 0.5176(2) 0.0260(11) Uani d . 1 C
C20 0.5849(6) 0.1054(3) 0.5718(2) 0.0335(12) Uani d . 1 C
H20 0.6540 0.1023 0.6005 0.040 Uiso calc R 1 H
C21 0.4411(6) 0.1027(3) 0.5843(2) 0.0325(12) Uani d . 1 C
H21 0.4118 0.0969 0.6216 0.039 Uiso calc R 1 H
C22 0.3381(6) 0.1082(3) 0.5431(2) 0.0318(12) Uani d . 1 C
H22 0.2384 0.1073 0.5518 0.038 Uiso calc R 1 H
C23 0.3842(5) 0.1152(3) 0.4887(2) 0.0239(11) Uani d . 1 C
I24 0.85223(3) 0.11763(2) 0.501604(16) 0.03345(12) Uani d . 1 I
I25 0.23482(3) 0.128043(19) 0.424114(15) 0.03119(11) Uani d . 1 I

loop_
_atom_site_aniso_label
_atom_site_aniso_U_11
_atom_site_aniso_U_22
_atom_site_aniso_U_33
_atom_site_aniso_U_12
_atom_site_aniso_U_13
_atom_site_aniso_U_23
C1 0.017(2) 0.017(2) 0.042(3) -0.0030(18) 0.006(2) 0.001(2)
C2 0.018(2) 0.019(2) 0.041(3) -0.0020(18) -0.001(2) 0.004(2)
C3 0.021(2) 0.020(3) 0.042(3) -0.0044(19) -0.005(2) 0.008(2)
C4 0.022(2) 0.023(2) 0.032(3) -0.0068(19) -0.001(2) 0.008(2)
C5 0.022(2) 0.021(2) 0.032(3) -0.0058(19) 0.001(2) -0.005(2)
C6 0.022(2) 0.018(2) 0.044(3) -0.0031(19) 0.005(2) -0.004(2)
C7 0.022(2) 0.021(3) 0.040(3) 0.0033(18) 0.000(2) 0.003(2)
C8 0.018(2) 0.021(2) 0.036(3) -0.0039(18) 0.000(2) 0.000(2)
C9 0.012(2) 0.021(2) 0.027(3) -0.0027(17) 0.0015(18) 0.002(2)
N10 0.0155(18) 0.0202(19) 0.033(2) -0.0072(15) 0.0006(17) 0.0040(18)
C11 0.014(2) 0.014(2) 0.037(3) -0.0044(16) -0.0020(19) 0.001(2)
C12 0.018(2) 0.018(2) 0.033(3) -0.0043(18) 0.001(2) 0.001(2)
C13 0.014(2) 0.020(2) 0.037(3) -0.0057(17) 0.000(2) 0.001(2)
C14 0.016(2) 0.019(2) 0.033(3) -0.0066(18) 0.006(2) 0.001(2)
C15 0.012(2) 0.021(2) 0.033(3) 0.0000(17) 0.0023(19) 0.003(2)
O16 0.0197(15) 0.0210(16) 0.0230(19) -0.0020(12) 0.0016(13) -0.0001(14)
O17 0.0261(17) 0.0220(18) 0.038(2) -0.0023(13) -0.0003(15) -0.0031(16)
C18 0.024(2) 0.017(2) 0.032(3) -0.0038(18) 0.005(2) 0.001(2)
C19 0.021(2) 0.026(3) 0.030(3) -0.0019(18) -0.001(2) -0.023(2)
C20 0.043(3) 0.027(3) 0.030(3) -0.004(2) -0.002(2) -0.004(2)
C21 0.043(3) 0.030(3) 0.025(3) -0.003(2) 0.003(2) -0.010(2)
C22 0.032(3) 0.025(3) 0.038(3) 0.000(2) 0.017(2) -0.008(2)
C23 0.022(2) 0.018(2) 0.032(3) 0.0008(17) 0.0047(19) -0.006(2)
I24 0.02268(17) 0.0368(2) 0.0409(2) -0.00353(13) -0.00691(14) 0.00059(18)
I25 0.01820(16) 0.03018(19) 0.0452(2) 0.00071(12) -0.00057(14) 0.00198(16)

loop_
_atom_type_symbol
_atom_type_description
_atom_type_scat_dispersion_real
_atom_type_scat_dispersion_imag
_atom_type_scat_source
C C 0.0033 0.0016 'International Tables Vol C Tables 4.2.6.8 and 6.1.1.4'
H H 0.0000 0.0000 'International Tables Vol C Tables 4.2.6.8 and 6.1.1.4'
N N 0.0061 0.0033 'International Tables Vol C Tables 4.2.6.8 and 6.1.1.4'
O O 0.0106 0.0060 'International Tables Vol C Tables 4.2.6.8 and 6.1.1.4'
I I -0.4742 1.8119 'International Tables Vol C Tables 4.2.6.8 and 6.1.1.4'

loop_
_geom_angle_atom_site_label_1
_geom_angle_atom_site_label_2
_geom_angle_atom_site_label_3
_geom_angle
_geom_angle_publ_flag
C2 C1 C11 120.3(5) ?
C2 C1 H1 119.9 ?
C11 C1 H1 119.9 ?
C1 C2 C3 121.5(5) ?
C1 C2 H2 119.3 ?
C3 C2 H2 119.3 ?
C4 C3 C2 120.4(5) ?
C4 C3 H3 119.8 ?
C2 C3 H3 119.8 ?
C3 C4 C12 121.0(5) ?
C3 C4 H4 119.5 ?
C12 C4 H4 119.5 ?
C6 C5 C14 120.1(5) ?
C6 C5 H5 119.9 ?
C14 C5 H5 119.9 ?
C5 C6 C7 120.8(5) ?
C5 C6 H6 119.6 ?
C7 C6 H6 119.6 ?
C8 C7 C6 120.9(5) ?
C8 C7 H7 119.5 ?
C6 C7 H7 119.5 ?
C7 C8 C13 120.4(5) ?
C7 C8 H8 119.8 ?
C13 C8 H8 119.8 ?
C11 C9 C13 119.8(4) ?
C11 C9 C15 118.2(4) ?
C13 C9 C15 122.0(4) ?
C12 N10 C14 117.1(4) ?
C9 C11 C12 117.6(4) ?
C9 C11 C1 123.9(5) ?
C12 C11 C1 118.5(4) ?
N10 C12 C11 123.8(4) ?
N10 C12 C4 117.8(4) ?
C11 C12 C4 118.4(4) ?
C9 C13 C14 117.5(4) ?
C9 C13 C8 124.1(5) ?
C14 C13 C8 118.4(4) ?
N10 C14 C13 124.2(4) ?
N10 C14 C5 116.5(5) ?
C13 C14 C5 119.3(4) ?
O17 C15 O16 122.7(4) ?
C9 C15 O17 126.3(4) yes
C9 C15 O16 111.0(4) yes
C15 O16 C18 118.0(3) ?
C19 C18 C23 120.1(5) ?
C19 C18 O16 121.5(4) ?
C23 C18 O16 118.3(4) ?
C18 C19 C20 119.3(5) ?
C18 C19 I24 121.9(4) ?
C20 C19 I24 118.8(4) ?
C21 C20 C19 120.9(5) ?
C21 C20 H20 119.5 ?
C19 C20 H20 119.5 ?
C20 C21 C22 120.6(5) ?
C20 C21 H21 119.7 ?
C22 C21 H21 119.7 ?
C21 C22 C23 118.5(5) ?
C21 C22 H22 120.7 ?
C23 C22 H22 120.7 ?
C22 C23 C18 120.3(5) ?
C22 C23 I25 120.8(4) ?
C18 C23 I25 118.9(4) ?

loop_
_geom_bond_atom_site_label_1
_geom_bond_atom_site_label_2
_geom_bond_distance
_geom_bond_publ_flag
C1 C2 1.344(6) ?
C1 C11 1.441(6) ?
C1 H1 0.950 ?
C2 C3 1.416(7) ?
C2 H2 0.950 ?
C3 C4 1.347(6) ?
C3 H3 0.950 ?
C4 C12 1.435(6) ?
C4 H4 0.950 ?
C5 C6 1.362(7) ?
C5 C14 1.431(6) ?
C5 H5 0.950 ?
C6 C7 1.406(7) ?
C6 H6 0.950 ?
C7 C8 1.362(6) ?
C7 H7 0.950 ?
C8 C13 1.435(6) ?
C8 H8 0.950 ?
C9 C11 1.404(6) yes
C9 C13 1.414(6) ?
C9 C15 1.488(6) yes
N10 C12 1.353(6) yes
N10 C14 1.354(6) ?
C11 C12 1.430(6) ?
C13 C14 1.420(7) ?
C15 O16 1.375(5) yes
C15 O17 1.200(5) yes
O16 C18 1.399(6) yes
C18 C19 1.370(7) ?
C18 C23 1.399(6) ?
C19 C20 1.389(7) ?
C19 I24 2.095(5) yes
C20 C21 1.372(7) ?
C20 H20 0.950 ?
C21 C22 1.390(7) ?
C21 H21 0.950 ?
C22 C23 1.396(7) ?
C22 H22 0.950 ?
C23 I25 2.107(5) yes

loop_
_geom_torsion_atom_site_label_1
_geom_torsion_atom_site_label_2
_geom_torsion_atom_site_label_3
_geom_torsion_atom_site_label_4
_geom_torsion
_geom_torsion_publ_flag
C11 C1 C2 C3 -1.1(6) ?
C1 C2 C3 C4 0.4(7) ?
C2 C3 C4 C12 0.7(6) ?
C14 C5 C6 C7 -0.3(7) ?
C5 C6 C7 C8 0.7(7) ?
C6 C7 C8 C13 -0.4(7) ?
C13 C9 C11 C12 0.5(6) ?
C15 C9 C11 C12 178.3(4) ?
C13 C9 C11 C1 178.0(4) ?
C15 C9 C11 C1 -4.2(6) ?
C2 C1 C11 C9 -176.7(4) ?
C2 C1 C11 C12 0.7(6) ?
C14 N10 C12 C11 1.5(6) ?
C14 N10 C12 C4 -178.4(4) ?
C9 C11 C12 N10 -1.9(6) ?
C1 C11 C12 N10 -179.5(4) ?
C9 C11 C12 C4 178.0(4) ?
C1 C11 C12 C4 0.4(6) ?
C3 C4 C12 N10 178.8(4) ?
C3 C4 C12 C11 -1.1(6) ?
C11 C9 C13 C14 1.1(6) ?
C15 C9 C13 C14 -176.6(4) ?
C11 C9 C13 C8 178.3(4) ?
C15 C9 C13 C8 0.5(7) ?
C7 C8 C13 C9 -177.4(4) ?
C7 C8 C13 C14 -0.2(6) ?
C12 N10 C14 C13 0.3(6) ?
C12 N10 C14 C5 -179.2(4) ?
C9 C13 C14 N10 -1.6(6) ?
C8 C13 C14 N10 -178.9(4) ?
C9 C13 C14 C5 177.9(4) ?
C8 C13 C14 C5 0.6(6) ?
C6 C5 C14 N10 179.2(4) ?
C6 C5 C14 C13 -0.3(6) ?
C11 C9 C15 O17 -49.6(6) yes
C13 C9 C15 O17 128.2(5) ?
C11 C9 C15 O16 127.4(4) ?
C13 C9 C15 O16 -54.8(5) ?
O17 C15 O16 C18 9.2(6) ?
C9 C15 O16 C18 -168.0(3) ?
C15 O16 C18 C19 -89.1(5) yes
C15 O16 C18 C23 94.2(5) ?
C23 C18 C19 C20 5.6(7) ?
O16 C18 C19 C20 -171.0(4) ?
C23 C18 C19 I24 -176.2(3) ?
O16 C18 C19 I24 7.2(6) ?
C18 C19 C20 C21 -2.4(7) ?
I24 C19 C20 C21 179.3(4) ?
C19 C20 C21 C22 -0.9(7) ?
C20 C21 C22 C23 1.0(7) ?
C21 C22 C23 C18 2.2(6) ?
C21 C22 C23 I25 -178.0(3) ?
C19 C18 C23 C22 -5.6(7) ?
O16 C18 C23 C22 171.2(4) ?
C19 C18 C23 I25 174.6(3) ?
O16 C18 C23 I25 -8.7(5) ?

loop_
_cod_related_entry_id
_cod_related_entry_database
_cod_related_entry_code
1 ChemSpider 21126946
